data_4505090
loop_
_publ_author_name
'Bhogala, Balakrishna R.'
'Vishweshwar, Peddy'
'Nangia, Ashwini'

_publ_contact_author
;
    Prof. Ashwini Nangia
    School of Chemistry
    Univerisity of Hyderabad
    Hyderabad  500 046
    India
;
_publ_section_title
;
 Equivalence of NH4+, NH2NH3+, and OHNH3+in Directing the
 Noncentrosymmetric Diamondoid Network of
 O&#x2212;H&#x00B7;&#x00B7;&#x00B7;O-Hydrogen Bonds in Dihydrogen
 Cyclohexane Tricarboxylate
;
_journal_issue 3
_journal_name_full 'Crystal Growth &amp; Design'
_journal_page_first 1271
_journal_paper_doi 10.1021/cg0500270
_journal_volume 5
_journal_year 2005
_chemical_formula_moiety '(C9 H11 O6-)  (C H6 N+)'
_chemical_formula_sum 'C10 H17 N O6'
_chemical_formula_weight 247.25
_chemical_melting_point 494
_chemical_name_systematic
; 
 Methylammonium cyclohexane-1-carboxylate-3cis,5-cis-dicarboxylic acid
;
_space_group_IT_number 14
_symmetry_cell_setting monoclinic
_symmetry_space_group_name_Hall '-P 2ybc'
_symmetry_space_group_name_H-M 'P 1 21/c 1'
_atom_sites_solution_hydrogens geom
_atom_sites_solution_primary direct
_atom_sites_solution_secondary difmap
_audit_creation_method SHELXL-97
_cell_angle_alpha 90.00
_cell_angle_beta 93.70(3)
_cell_angle_gamma 90.00
_cell_formula_units_Z 4
_cell_length_a 5.8655(12)
_cell_length_b 17.805(4)
_cell_length_c 11.408(2)
_cell_measurement_reflns_used 25
_cell_measurement_temperature 293(2)
_cell_measurement_theta_max 10.59
_cell_measurement_theta_min 7.43
_cell_volume 1188.9(4)
_computing_cell_refinement 'CAD4 data collection software'
_computing_data_collection 'CAD4 data collection software'
_computing_data_reduction 'WinGX v1.64.05'
_computing_molecular_graphics 'PLUTON (Spek, 1992)'
_computing_publication_material 'SHELXL-97 (Sheldrick, 1997)'
_computing_structure_refinement 'SHELXL-97 (Sheldrick, 1997)'
_computing_structure_solution 'SHELXS-97 (Sheldrick, 1990)'
_diffrn_ambient_temperature 293(2)
_diffrn_measured_fraction_theta_full 0.999
_diffrn_measured_fraction_theta_max 0.999
_diffrn_measurement_device_type 'Enraf Nonius MACH-3'
_diffrn_measurement_method '\w scan'
_diffrn_radiation_monochromator graphite
_diffrn_radiation_source 'fine-focus sealed tube'
_diffrn_radiation_type MoK\a
_diffrn_radiation_wavelength 0.71073
_diffrn_reflns_av_R_equivalents 0.0360
_diffrn_reflns_av_sigmaI/netI 0.0885
_diffrn_reflns_limit_h_max 7
_diffrn_reflns_limit_h_min 0
_diffrn_reflns_limit_k_max 23
_diffrn_reflns_limit_k_min 0
_diffrn_reflns_limit_l_max 14
_diffrn_reflns_limit_l_min -14
_diffrn_reflns_number 2979
_diffrn_reflns_theta_full 27.48
_diffrn_reflns_theta_max 27.48
_diffrn_reflns_theta_min 2.12
_diffrn_standards_decay_% 1
_diffrn_standards_interval_count 150
_diffrn_standards_interval_time 90
_diffrn_standards_number 3
_exptl_absorpt_coefficient_mu 0.114
_exptl_absorpt_correction_type none
_exptl_crystal_colour colourless
_exptl_crystal_density_diffrn 1.381
_exptl_crystal_density_method 'not measured'
_exptl_crystal_description lathes
_exptl_crystal_F_000 528
_exptl_crystal_preparation Ethanol
_exptl_crystal_size_max 0.60
_exptl_crystal_size_mid 0.40
_exptl_crystal_size_min 0.25
_refine_diff_density_max 0.219
_refine_diff_density_min -0.237
_refine_diff_density_rms 0.061
_refine_ls_extinction_method none
_refine_ls_goodness_of_fit_ref 1.009
_refine_ls_hydrogen_treatment mixed
_refine_ls_matrix_type full
_refine_ls_number_parameters 222
_refine_ls_number_reflns 2722
_refine_ls_number_restraints 0
_refine_ls_restrained_S_all 1.009
_refine_ls_R_factor_all 0.1551
_refine_ls_R_factor_gt 0.0626
_refine_ls_shift/su_max 0.000
_refine_ls_shift/su_mean 0.000
_refine_ls_structure_factor_coef Fsqd
_refine_ls_weighting_details 'calc w=1/[\s^2^(Fo^2^)+(0.0465P)^2^+0.6853P] where P=(Fo^2^+2Fc^2^)/3'
_refine_ls_weighting_scheme calc
_refine_ls_wR_factor_gt 0.1087
_refine_ls_wR_factor_ref 0.1439
_reflns_number_gt 1336
_reflns_number_total 2722
_reflns_threshold_expression >2sigma(I)
_cod_data_source_file cg0500270si20050125_084540.cif
_cod_data_source_block 2
_cod_original_cell_volume 1189.0(4)
_cod_original_sg_symbol_Hall '-P 2ybc '
_cod_original_sg_symbol_H-M 'P 21 /c'
_cod_database_code 4505090

loop_
_symmetry_equiv_pos_as_xyz
'x, y, z'
'-x, y+1/2, -z+1/2'
'-x, -y, -z'
'x, -y-1/2, z-1/2'

loop_
_atom_site_label
_atom_site_type_symbol
_atom_site_fract_x
_atom_site_fract_y
_atom_site_fract_z
_atom_site_U_iso_or_equiv
_atom_site_adp_type
_atom_site_occupancy
_atom_site_symmetry_multiplicity
_atom_site_calc_flag
O12 O 0.3740(4) 0.65788(13) 0.33189(17) 0.0371(6) Uani 1 1 d
O13 O 0.1671(4) 0.71327(14) 0.46187(18) 0.0433(7) Uani 1 1 d
N17 N 1.0974(6) 0.66650(19) 1.1222(3) 0.0349(7) Uani 1 1 d
C4 C 0.5490(6) 0.67850(18) 0.6331(3) 0.0279(7) Uani 1 1 d
C5 C 0.6644(5) 0.63149(17) 0.7323(3) 0.0250(7) Uani 1 1 d
C3 C 0.4514(5) 0.62663(17) 0.5352(2) 0.0248(7) Uani 1 1 d
C8 C 0.3241(5) 0.66963(18) 0.4360(2) 0.0280(7) Uani 1 1 d
O14 O 0.9415(5) 0.72127(15) 0.7906(2) 0.0489(7) Uani 1 1 d
O15 O 0.7300(4) 0.67796(15) 0.92976(19) 0.0498(7) Uani 1 1 d
O11 O 0.2655(5) 0.40025(14) 0.7420(2) 0.0460(7) Uani 1 1 d
C9 C 0.7769(5) 0.67913(19) 0.8282(3) 0.0319(8) Uani 1 1 d
C1 C 0.3971(5) 0.52401(17) 0.6849(3) 0.0275(7) Uani 1 1 d
C2 C 0.2870(6) 0.56903(19) 0.5827(3) 0.0303(8) Uani 1 1 d
C6 C 0.4953(6) 0.57678(19) 0.7806(3) 0.0302(8) Uani 1 1 d
C7 C 0.2224(6) 0.47251(19) 0.7356(3) 0.0358(8) Uani 1 1 d
O10 O 0.0504(5) 0.49601(15) 0.7733(3) 0.0705(10) Uani 1 1 d
C16 C 1.2202(9) 0.6111(3) 1.0531(4) 0.0536(11) Uani 1 1 d
H6B H 0.368(6) 0.6056(17) 0.812(3) 0.034(9) Uiso 1 1 d
H2B H 0.153(5) 0.5940(17) 0.610(3) 0.027(8) Uiso 1 1 d
H4B H 0.425(5) 0.7071(17) 0.666(3) 0.036(9) Uiso 1 1 d
H1A H 0.518(5) 0.4948(16) 0.659(2) 0.021(8) Uiso 1 1 d
H5A H 0.784(5) 0.6018(16) 0.701(3) 0.027(8) Uiso 1 1 d
H2A H 0.232(5) 0.5348(17) 0.518(3) 0.033(9) Uiso 1 1 d
H6A H 0.564(5) 0.5471(18) 0.849(3) 0.041(9) Uiso 1 1 d
H3A H 0.588(5) 0.5993(16) 0.504(3) 0.031(8) Uiso 1 1 d
H17C H 1.176(6) 0.672(2) 1.191(3) 0.050(11) Uiso 1 1 d
H16C H 1.368(8) 0.631(2) 1.039(3) 0.074(15) Uiso 1 1 d
H16B H 1.235(7) 0.565(3) 1.102(4) 0.085(15) Uiso 1 1 d
H17B H 1.091(7) 0.714(3) 1.076(4) 0.087(15) Uiso 1 1 d
H4A H 0.654(5) 0.7159(18) 0.601(3) 0.036(9) Uiso 1 1 d
H17A H 0.964(9) 0.646(3) 1.142(4) 0.099(18) Uiso 1 1 d
H16A H 1.127(8) 0.603(2) 0.977(4) 0.093(16) Uiso 1 1 d
H14 H 1.008(7) 0.746(3) 0.847(4) 0.085(17) Uiso 1 1 d
H11 H 0.385(7) 0.386(2) 0.709(3) 0.062(14) Uiso 1 1 d

loop_
_atom_site_aniso_label
_atom_site_aniso_U_11
_atom_site_aniso_U_22
_atom_site_aniso_U_33
_atom_site_aniso_U_23
_atom_site_aniso_U_13
_atom_site_aniso_U_12
O12 0.0468(15) 0.0443(14) 0.0197(11) -0.0003(11) -0.0026(10) 0.0095(12)
O13 0.0524(16) 0.0484(15) 0.0278(12) -0.0037(11) -0.0072(11) 0.0254(13)
N17 0.041(2) 0.0410(18) 0.0223(14) 0.0040(14) 0.0013(14) -0.0011(16)
C4 0.0343(18) 0.0268(17) 0.0215(15) 0.0025(14) -0.0074(13) -0.0019(16)
C5 0.0255(17) 0.0276(16) 0.0218(15) 0.0023(13) 0.0000(13) -0.0002(14)
C3 0.0274(18) 0.0271(16) 0.0197(15) 0.0000(13) 0.0011(13) 0.0022(14)
C8 0.0330(18) 0.0265(17) 0.0232(16) -0.0027(14) -0.0076(14) -0.0015(15)
O14 0.0610(18) 0.0570(17) 0.0277(13) -0.0010(13) -0.0054(12) -0.0320(15)
O15 0.0515(16) 0.0741(19) 0.0236(12) -0.0062(12) 0.0002(11) -0.0174(14)
O11 0.0483(16) 0.0274(13) 0.0647(18) 0.0083(12) 0.0222(14) -0.0016(12)
C9 0.0322(19) 0.0343(19) 0.0282(17) 0.0029(15) -0.0069(14) -0.0017(16)
C1 0.0263(17) 0.0250(17) 0.0319(17) 0.0017(14) 0.0065(14) 0.0026(14)
C2 0.0297(19) 0.0300(18) 0.0310(18) -0.0010(15) -0.0005(15) -0.0020(15)
C6 0.038(2) 0.0314(18) 0.0213(17) 0.0017(14) -0.0002(15) 0.0026(15)
C7 0.033(2) 0.0320(19) 0.044(2) 0.0033(16) 0.0080(16) -0.0010(16)
O10 0.0488(17) 0.0502(17) 0.118(3) 0.0221(18) 0.0481(17) 0.0094(15)
C16 0.060(3) 0.061(3) 0.040(2) 0.000(2) 0.009(2) 0.008(3)

loop_
_atom_type_symbol
_atom_type_description
_atom_type_scat_dispersion_real
_atom_type_scat_dispersion_imag
_atom_type_scat_source
C C 0.0033 0.0016 'International Tables Vol C Tables 4.2.6.8 and 6.1.1.4'
H H 0.0000 0.0000 'International Tables Vol C Tables 4.2.6.8 and 6.1.1.4'
N N 0.0061 0.0033 'International Tables Vol C Tables 4.2.6.8 and 6.1.1.4'
O O 0.0106 0.0060 'International Tables Vol C Tables 4.2.6.8 and 6.1.1.4'

loop_
_geom_angle_atom_site_label_1
_geom_angle_atom_site_label_2
_geom_angle_atom_site_label_3
_geom_angle
C16 N17 H17C 107(2)
C16 N17 H17B 107(2)
H17C N17 H17B 112(3)
C16 N17 H17A 109(3)
H17C N17 H17A 103(4)
H17B N17 H17A 118(4)
C5 C4 C3 109.6(3)
C5 C4 H4B 107.6(19)
C3 C4 H4B 109.9(19)
C5 C4 H4A 112.4(18)
C3 C4 H4A 110.5(18)
H4B C4 H4A 107(3)
C9 C5 C6 111.4(3)
C9 C5 C4 112.5(3)
C6 C5 C4 110.5(3)
C9 C5 H5A 106.5(18)
C6 C5 H5A 106.8(18)
C4 C5 H5A 108.9(17)
C8 C3 C2 108.1(3)
C8 C3 C4 112.4(3)
C2 C3 C4 111.1(3)
C8 C3 H3A 109.9(16)
C2 C3 H3A 109.3(17)
C4 C3 H3A 106.0(17)
O13 C8 O12 122.9(3)
O13 C8 C3 118.0(3)
O12 C8 C3 119.0(3)
C9 O14 H14 111(3)
C7 O11 H11 115(3)
O15 C9 O14 122.7(3)
O15 C9 C5 124.9(3)
O14 C9 C5 112.4(3)
C7 C1 C2 110.3(3)
C7 C1 C6 109.4(3)
C2 C1 C6 110.2(3)
C7 C1 H1A 109.1(17)
C2 C1 H1A 109.8(17)
C6 C1 H1A 107.9(17)
C1 C2 C3 112.2(3)
C1 C2 H2B 108.1(18)
C3 C2 H2B 110.3(18)
C1 C2 H2A 110.1(17)
C3 C2 H2A 109.3(17)
H2B C2 H2A 107(2)
C5 C6 C1 111.1(2)
C5 C6 H6B 108.9(18)
C1 C6 H6B 108.4(18)
C5 C6 H6A 112.2(19)
C1 C6 H6A 110.2(18)
H6B C6 H6A 106(3)
O10 C7 O11 119.1(3)
O10 C7 C1 122.1(3)
O11 C7 C1 118.8(3)
N17 C16 H16C 109(3)
N17 C16 H16B 106(3)
H16C C16 H16B 111(4)
N17 C16 H16A 108(3)
H16C C16 H16A 111(4)
H16B C16 H16A 113(4)

loop_
_geom_bond_atom_site_label_1
_geom_bond_atom_site_label_2
_geom_bond_distance
O12 C8 1.259(3)
O13 C8 1.255(4)
N17 C16 1.479(5)
N17 H17C 0.88(4)
N17 H17B 1.00(5)
N17 H17A 0.90(5)
C4 C5 1.531(4)
C4 C3 1.531(4)
C4 H4B 0.98(3)
C4 H4A 0.99(3)
C5 C9 1.503(4)
C5 C6 1.519(4)
C5 H5A 0.96(3)
C3 C8 1.522(4)
C3 C2 1.531(4)
C3 H3A 1.02(3)
O14 C9 1.316(4)
O14 H14 0.85(5)
O15 C9 1.208(4)
O11 C7 1.312(4)
O11 H11 0.85(4)
C1 C7 1.517(4)
C1 C2 1.523(4)
C1 C6 1.525(4)
C1 H1A 0.94(3)
C2 H2B 0.97(3)
C2 H2A 0.99(3)
C6 H6B 0.99(3)
C6 H6A 1.00(3)
C7 O10 1.198(4)
C16 H16C 0.96(5)
C16 H16B 0.99(5)
C16 H16A 1.00(5)
